data_4510476
loop_
_publ_author_name
'Madhu, Vedichi'
'Das, Samar K.'

_publ_section_title
;
 Diverse Supramolecular Architectures Having Well-Defined Void Spaces
 Formed from a Pseudorotaxane Cation: Influential Role of Metal Dithiolate
 Coordination Complex Anions
;
_journal_issue 5
_journal_name_full 'Crystal Growth &amp; Design'
_journal_page_first 2343
_journal_paper_doi 10.1021/cg500039y
_journal_volume 14
_journal_year 2014
_chemical_formula_sum 'C52 H52 N4 O8 S10 Zn'
_chemical_formula_weight 1246.94
_chemical_name_systematic
; 
 ? 
;
_space_group_IT_number 2
_symmetry_cell_setting triclinic
_symmetry_space_group_name_Hall '-P 1'
_symmetry_space_group_name_H-M 'P -1'
_atom_sites_solution_hydrogens geom
_atom_sites_solution_primary direct
_atom_sites_solution_secondary difmap
_audit_creation_method SHELXL-97
_cell_angle_alpha 96.9870(10)
_cell_angle_beta 91.8630(10)
_cell_angle_gamma 114.7970(10)
_cell_formula_units_Z 2
_cell_length_a 12.2553(7)
_cell_length_b 13.9830(8)
_cell_length_c 19.4427(11)
_cell_measurement_reflns_used 3904
_cell_measurement_temperature 298(2)
_cell_measurement_theta_max 18.99
_cell_measurement_theta_min 2.18
_cell_volume 2989.2(3)
_computing_structure_refinement 'SHELXL-97 (Sheldrick, 1997)'
_computing_structure_solution 'SHELXS-97 (Sheldrick, 1990)'
_diffrn_ambient_temperature 298(2)
_diffrn_measured_fraction_theta_full 'ACTA 50'
_diffrn_measured_fraction_theta_max 0.837
_diffrn_radiation_monochromator graphite
_diffrn_radiation_source 'fine-focus sealed tube'
_diffrn_radiation_type MoK\a
_diffrn_radiation_wavelength 0.71073
_diffrn_reflns_av_R_equivalents 0.0816
_diffrn_reflns_av_sigmaI/netI 0.1637
_diffrn_reflns_limit_h_max 14
_diffrn_reflns_limit_h_min -14
_diffrn_reflns_limit_k_max 16
_diffrn_reflns_limit_k_min -16
_diffrn_reflns_limit_l_max 22
_diffrn_reflns_limit_l_min -22
_diffrn_reflns_number 22335
_diffrn_reflns_theta_full 'ACTA 50'
_diffrn_reflns_theta_max 24.71
_diffrn_reflns_theta_min 1.06
_exptl_absorpt_coefficient_mu 0.813
_exptl_absorpt_correction_T_max 0.8947
_exptl_absorpt_correction_T_min 0.7925
_exptl_absorpt_correction_type empirical
_exptl_crystal_colour 'dark red'
_exptl_crystal_density_diffrn 1.385
_exptl_crystal_density_method 'not measured'
_exptl_crystal_description prism
_exptl_crystal_F_000 1292
_exptl_crystal_size_max 0.30
_exptl_crystal_size_mid 0.20
_exptl_crystal_size_min 0.14
_platon_squeeze_details
;
;
_refine_diff_density_max 0.720
_refine_diff_density_min -0.278
_refine_diff_density_rms 0.073
_refine_ls_extinction_method none
_refine_ls_goodness_of_fit_ref 0.880
_refine_ls_hydrogen_treatment mixed
_refine_ls_matrix_type full
_refine_ls_number_parameters 676
_refine_ls_number_reflns 8540
_refine_ls_number_restraints 0
_refine_ls_restrained_S_all 0.880
_refine_ls_R_factor_all 0.1469
_refine_ls_R_factor_gt 0.0689
_refine_ls_shift/su_max 0.014
_refine_ls_shift/su_mean 0.001
_refine_ls_structure_factor_coef Fsqd
_refine_ls_weighting_details 'calc w=1/[\s^2^(Fo^2^)+(0.0946P)^2^+0.0000P] where P=(Fo^2^+2Fc^2^)/3'
_refine_ls_weighting_scheme calc
_refine_ls_wR_factor_gt 0.1773
_refine_ls_wR_factor_ref 0.2064
_reflns_number_gt 3867
_reflns_number_total 8540
_reflns_threshold_expression >2sigma(I)
_cod_data_source_file cg500039y_si_003.cif
_cod_data_source_block compound5
_cod_depositor_comments
;
Adding full bibliography for 4510472--4510476.cif.

2021-12-16
Z value and formula fixed to values more according to usual
chemical conventions.                 miguel
;
_cod_original_formula_sum 'C104 H104 N8 O16 S20 Zn2'
_cod_original_formula_weight 2493.89
_cod_original_formula_units_Z 1
_cod_original_sg_symbol_H-M p-1
_cod_database_code 4510476

loop_
_symmetry_equiv_pos_as_xyz
'x, y, z'
'-x, -y, -z'

loop_
_atom_site_label
_atom_site_type_symbol
_atom_site_fract_x
_atom_site_fract_y
_atom_site_fract_z
_atom_site_U_iso_or_equiv
_atom_site_adp_type
_atom_site_occupancy
_atom_site_symmetry_multiplicity
_atom_site_calc_flag
_atom_site_refinement_flags
C3 C 1.2524(8) 1.2523(6) 0.7259(4) 0.078(2) Uani 1 1 d .
C31 C -0.0992(10) 0.8892(8) 1.1021(5) 0.110(4) Uani 1 1 d .
H31 H -0.1358 0.9210 1.1323 0.132 Uiso 1 1 calc R
Zn1 Zn 0.95521(7) 0.82354(7) 0.70864(4) 0.0584(3) Uani 1 1 d .
S1 S 1.15835(15) 0.92665(15) 0.74892(10) 0.0619(5) Uani 1 1 d .
S3 S 0.82069(16) 0.72708(15) 0.78430(10) 0.0608(5) Uani 1 1 d .
S2 S 0.92730(16) 0.96420(17) 0.67094(10) 0.0673(5) Uani 1 1 d .
S8 S 0.67753(19) 0.49082(17) 0.76420(12) 0.0816(6) Uani 1 1 d .
S9 S 0.7584(3) 0.4505(2) 0.63363(15) 0.1083(9) Uani 1 1 d .
S10 S 0.5948(3) 0.2665(2) 0.6978(2) 0.1308(11) Uani 1 1 d .
S7 S 1.3324(3) 1.3826(2) 0.73949(19) 0.1306(11) Uani 1 1 d .
S4 S 0.9147(2) 0.6773(2) 0.62449(13) 0.1078(9) Uani 1 1 d .
C36 C 0.1199(8) 0.8030(7) 0.9122(4) 0.075(2) Uani 1 1 d .
H36A H 0.1628 0.8799 0.9227 0.090 Uiso 1 1 calc R
H36B H 0.0515 0.7852 0.8786 0.090 Uiso 1 1 calc R
O7 O 0.5512(4) 0.7879(4) 0.5473(3) 0.0746(15) Uani 1 1 d .
C22 C 0.3976(6) 0.3503(6) 0.9899(5) 0.069(2) Uani 1 1 d .
N2 N 0.5318(5) 0.0246(5) 0.5966(3) 0.0546(14) Uani 1 1 d .
C47 C 0.2008(7) 0.7250(8) 0.5593(5) 0.088(3) Uani 1 1 d .
H47A H 0.1817 0.7572 0.6016 0.105 Uiso 1 1 calc R
H47B H 0.1604 0.6482 0.5567 0.105 Uiso 1 1 calc R
C14 C 0.6652(6) 0.0178(6) 0.6837(4) 0.065(2) Uani 1 1 d .
H14 H 0.7407 0.0217 0.6970 0.078 Uiso 1 1 calc R
S6 S 1.1053(2) 1.19148(18) 0.68638(11) 0.0786(6) Uani 1 1 d .
C2 C 1.0737(6) 1.0626(6) 0.6977(3) 0.0552(17) Uani 1 1 d .
C1 C 1.1651(6) 1.0473(6) 0.7293(3) 0.0560(17) Uani 1 1 d .
C17 C 0.5117(7) 0.0474(6) 0.5254(3) 0.0634(19) Uani 1 1 d .
H17A H 0.4435 0.0653 0.5230 0.076 Uiso 1 1 calc R
H17B H 0.5825 0.1075 0.5149 0.076 Uiso 1 1 calc R
S5 S 1.29721(18) 1.16092(18) 0.75229(12) 0.0784(6) Uani 1 1 d .
C46 C 0.3835(7) 0.7369(7) 0.6133(4) 0.072(2) Uani 1 1 d .
C41 C 0.5033(6) 0.7546(6) 0.6076(4) 0.065(2) Uani 1 1 d .
C50 C 0.6673(7) 0.7891(7) 0.5355(4) 0.080(2) Uani 1 1 d .
H50A H 0.6665 0.7209 0.5414 0.096 Uiso 1 1 calc R
H50B H 0.7294 0.8440 0.5686 0.096 Uiso 1 1 calc R
C42 C 0.5665(8) 0.7357(7) 0.6614(4) 0.085(2) Uani 1 1 d .
H42 H 0.6472 0.7489 0.6593 0.102 Uiso 1 1 calc R
O2 O 0.0795(5) 0.7580(4) 0.9749(2) 0.0678(13) Uani 1 1 d .
O6 O 0.1926(4) 0.8649(5) 0.4969(3) 0.0726(14) Uani 1 1 d .
C49 C 0.1227(6) 0.9055(7) 0.5373(4) 0.073(2) Uani 1 1 d .
H49A H 0.1421 0.9079 0.5864 0.088 Uiso 1 1 calc R
H49B H 0.0374 0.8599 0.5257 0.088 Uiso 1 1 calc R
C52 C 0.8492(6) 0.9858(7) 0.4780(4) 0.066(2) Uani 1 1 d .
H52A H 0.9011 0.9586 0.4543 0.079 Uiso 1 1 calc R
H52B H 0.8633 0.9876 0.5277 0.079 Uiso 1 1 calc R
O8 O 0.7281(4) 0.9194(5) 0.4553(3) 0.0757(15) Uani 1 1 d .
C34 C 0.0184(7) 0.8025(6) 1.0154(4) 0.0612(18) Uani 1 1 d .
O5 O 0.3285(4) 0.7597(4) 0.5596(3) 0.0775(16) Uani 1 1 d .
C33 C -0.0470(8) 0.8520(7) 0.9881(4) 0.076(2) Uani 1 1 d .
H33 H -0.0493 0.8573 0.9409 0.091 Uiso 1 1 calc R
C48 C 0.1596(8) 0.7595(10) 0.4960(5) 0.096(3) Uani 1 1 d .
H48A H 0.1900 0.7342 0.4556 0.115 Uiso 1 1 calc R
H48B H 0.0722 0.7234 0.4893 0.115 Uiso 1 1 calc R
C12 C 0.5780(6) -0.0027(6) 0.7305(3) 0.0549(17) Uani 1 1 d .
C13 C 0.4659(6) -0.0126(6) 0.7060(4) 0.0601(18) Uani 1 1 d .
H13 H 0.4038 -0.0298 0.7350 0.072 Uiso 1 1 calc R
C15 C 0.4459(6) 0.0023(6) 0.6407(4) 0.0602(19) Uani 1 1 d .
H15 H 0.3704 -0.0031 0.6257 0.072 Uiso 1 1 calc R
C11 C 0.6100(7) -0.0068(7) 0.8046(4) 0.072(2) Uani 1 1 d .
O3 O 0.1477(5) 0.6469(5) 0.8608(3) 0.0690(14) Uani 1 1 d .
O4 O -0.0401(6) 0.4393(5) 0.8171(3) 0.0952(19) Uani 1 1 d .
O1 O 0.0806(6) 0.7388(5) 1.1065(3) 0.0970(19) Uani 1 1 d .
C37 C 0.2019(7) 0.7564(8) 0.8837(4) 0.080(3) Uani 1 1 d .
H37A H 0.2383 0.7923 0.8450 0.096 Uiso 1 1 calc R
H37B H 0.2664 0.7717 0.9194 0.096 Uiso 1 1 calc R
C51 C 0.6924(8) 0.8107(8) 0.4635(4) 0.086(3) Uani 1 1 d .
H51A H 0.7559 0.7902 0.4498 0.103 Uiso 1 1 calc R
H51B H 0.6205 0.7667 0.4324 0.103 Uiso 1 1 calc R
C29 C 0.0214(8) 0.7941(7) 1.0860(4) 0.074(2) Uani 1 1 d .
C16 C 0.6392(6) 0.0323(7) 0.6174(3) 0.068(2) Uani 1 1 d .
H16 H 0.6987 0.0480 0.5866 0.081 Uiso 1 1 calc R
C30 C -0.0348(12) 0.8376(8) 1.1300(5) 0.117(4) Uani 1 1 d .
H30 H -0.0309 0.8334 1.1773 0.141 Uiso 1 1 calc R
C39 C 0.0324(10) 0.5041(9) 0.7710(4) 0.102(3) Uani 1 1 d .
H39A H -0.0127 0.4875 0.7259 0.122 Uiso 1 1 calc R
H39B H 0.1030 0.4902 0.7650 0.122 Uiso 1 1 calc R
C38 C 0.0719(8) 0.6216(7) 0.8001(4) 0.078(2) Uani 1 1 d .
H38A H 0.1140 0.6661 0.7662 0.094 Uiso 1 1 calc R
H38B H 0.0017 0.6344 0.8100 0.094 Uiso 1 1 calc R
C23 C 0.3075(6) 0.3956(5) 0.9921(4) 0.0550(17) Uani 1 1 d .
C27 C 0.1893(7) 0.4726(7) 0.9405(4) 0.074(2) Uani 1 1 d .
H27 H 0.1646 0.4938 0.9016 0.088 Uiso 1 1 calc R
C4 C 0.7768(6) 0.6028(5) 0.7329(4) 0.0575(17) Uani 1 1 d .
C25 C 0.2540(7) 0.4055(7) 1.0524(4) 0.074(2) Uani 1 1 d .
H25 H 0.2718 0.3805 1.0915 0.089 Uiso 1 1 calc R
C32 C -0.1103(8) 0.8947(7) 1.0329(6) 0.091(3) Uani 1 1 d .
H32 H -0.1578 0.9252 1.0155 0.110 Uiso 1 1 calc R
C45 C 0.3317(8) 0.7050(7) 0.6729(5) 0.088(3) Uani 1 1 d .
H45 H 0.2534 0.6970 0.6784 0.106 Uiso 1 1 calc R
C8 C 0.6043(11) 0.0316(9) 0.9282(5) 0.107(3) Uani 1 1 d .
H8 H 0.5741 0.0605 0.9643 0.129 Uiso 1 1 calc R
N1 N 0.6787(11) -0.0084(8) 0.9435(4) 0.120(3) Uani 1 1 d .
C24 C 0.2708(7) 0.4287(7) 0.9344(4) 0.074(2) Uani 1 1 d .
H24 H 0.3013 0.4211 0.8919 0.089 Uiso 1 1 calc R
C21 C 0.4378(10) 0.3245(9) 1.0447(6) 0.114(4) Uani 1 1 d .
H21 H 0.4061 0.3312 1.0868 0.137 Uiso 1 1 calc R
C20 C 0.4502(8) 0.3387(7) 0.9293(6) 0.092(3) Uani 1 1 d .
H20 H 0.4264 0.3556 0.8883 0.110 Uiso 1 1 calc R
C44 C 0.3948(9) 0.6847(8) 0.7248(5) 0.099(3) Uani 1 1 d .
H44 H 0.3585 0.6624 0.7648 0.119 Uiso 1 1 calc R
C6 C 0.6715(8) 0.3937(7) 0.6976(5) 0.091(3) Uani 1 1 d .
C9 C 0.5680(10) 0.0327(8) 0.8596(5) 0.097(3) Uani 1 1 d .
H9 H 0.5134 0.0612 0.8513 0.117 Uiso 1 1 calc R
C5 C 0.8132(7) 0.5834(6) 0.6694(5) 0.079(2) Uani 1 1 d .
N4 N 0.1457(5) 0.4852(5) 0.9999(3) 0.0554(14) Uani 1 1 d .
C26 C 0.1744(7) 0.4522(7) 1.0552(4) 0.071(2) Uani 1 1 d .
H26 H 0.1408 0.4602 1.0965 0.085 Uiso 1 1 calc R
C28 C 0.0631(6) 0.5393(6) 1.0046(4) 0.068(2) Uani 1 1 d .
H28A H 0.0794 0.5835 1.0496 0.082 Uiso 1 1 calc R
H28B H 0.0779 0.5851 0.9689 0.082 Uiso 1 1 calc R
C10 C 0.6899(9) -0.0504(9) 0.8206(4) 0.099(3) Uani 1 1 d .
H10 H 0.7207 -0.0814 0.7860 0.119 Uiso 1 1 calc R
C43 C 0.5059(9) 0.6966(8) 0.7180(5) 0.093(3) Uani 1 1 d .
H43 H 0.5452 0.6784 0.7523 0.112 Uiso 1 1 calc R
C7 C 0.7217(12) -0.0452(10) 0.8921(6) 0.123(4) Uani 1 1 d .
H7 H 0.7783 -0.0704 0.9031 0.147 Uiso 1 1 calc R
N3 N 0.5752(8) 0.2767(8) 0.9846(8) 0.133(4) Uani 1 1 d .
C18 C 0.5379(9) 0.3019(8) 0.9307(7) 0.106(3) Uani 1 1 d .
H18 H 0.5724 0.2950 0.8896 0.127 Uiso 1 1 calc R
C19 C 0.5231(12) 0.2890(10) 1.0413(8) 0.136(5) Uani 1 1 d .
H19 H 0.5477 0.2715 1.0818 0.163 Uiso 1 1 calc R
C40 C -0.078(2) 0.3293(10) 0.7910(7) 0.243(12) Uani 1 1 d .
H40 H -0.0840 0.3123 0.7428 0.292 Uiso 1 1 calc R
C35 C 0.1008(17) 0.7401(10) 1.1791(5) 0.191(8) Uani 1 1 d .
H35 H 0.1383 0.8073 1.2056 0.229 Uiso 1 1 calc R

loop_
_atom_site_aniso_label
_atom_site_aniso_U_11
_atom_site_aniso_U_22
_atom_site_aniso_U_33
_atom_site_aniso_U_23
_atom_site_aniso_U_13
_atom_site_aniso_U_12
C3 0.081(6) 0.057(5) 0.082(5) 0.008(4) 0.025(4) 0.016(5)
C31 0.167(10) 0.075(7) 0.088(7) 0.015(6) 0.076(7) 0.046(7)
Zn1 0.0468(5) 0.0571(5) 0.0687(5) 0.0137(4) 0.0163(4) 0.0179(4)
S1 0.0414(9) 0.0623(12) 0.0847(13) 0.0198(10) 0.0108(8) 0.0221(9)
S3 0.0529(10) 0.0588(12) 0.0685(11) 0.0125(9) 0.0189(8) 0.0200(10)
S2 0.0511(11) 0.0775(14) 0.0792(13) 0.0221(11) 0.0094(9) 0.0302(11)
S8 0.0700(13) 0.0614(13) 0.0982(16) 0.0176(12) 0.0191(11) 0.0109(11)
S9 0.1026(19) 0.0688(16) 0.126(2) -0.0130(14) 0.0364(16) 0.0152(15)
S10 0.110(2) 0.0605(17) 0.188(3) 0.0097(19) 0.021(2) 0.0054(16)
S7 0.147(3) 0.0643(17) 0.161(3) 0.0279(17) 0.051(2) 0.0202(18)
S4 0.1100(19) 0.0762(16) 0.0983(17) -0.0060(13) 0.0589(15) 0.0038(15)
C36 0.098(6) 0.083(6) 0.071(5) 0.034(4) 0.039(4) 0.056(5)
O7 0.057(3) 0.102(4) 0.084(4) 0.036(3) 0.029(3) 0.045(3)
C22 0.043(4) 0.056(5) 0.109(6) 0.005(4) -0.003(4) 0.026(4)
N2 0.042(3) 0.076(4) 0.053(3) 0.012(3) 0.006(3) 0.030(3)
C47 0.053(5) 0.099(7) 0.118(7) 0.033(6) 0.025(5) 0.032(5)
C14 0.049(4) 0.097(6) 0.061(5) 0.012(4) 0.008(3) 0.043(4)
S6 0.0980(16) 0.0713(14) 0.0823(14) 0.0268(11) 0.0381(12) 0.0453(13)
C2 0.055(4) 0.065(5) 0.052(4) 0.014(3) 0.016(3) 0.030(4)
C1 0.046(4) 0.058(5) 0.056(4) 0.007(3) 0.014(3) 0.014(4)
C17 0.060(4) 0.069(5) 0.064(5) 0.007(4) 0.002(4) 0.031(4)
S5 0.0588(12) 0.0659(14) 0.0936(15) 0.0123(12) 0.0166(10) 0.0092(11)
C46 0.065(5) 0.081(6) 0.080(5) 0.032(5) 0.023(4) 0.035(5)
C41 0.056(4) 0.077(6) 0.073(5) 0.019(4) 0.019(4) 0.034(4)
C50 0.064(5) 0.094(7) 0.103(6) 0.037(5) 0.027(4) 0.047(5)
C42 0.079(6) 0.101(7) 0.083(6) 0.028(5) 0.016(5) 0.042(6)
O2 0.080(3) 0.074(3) 0.066(3) 0.028(3) 0.027(3) 0.043(3)
O6 0.061(3) 0.080(4) 0.091(4) 0.027(3) 0.030(3) 0.038(3)
C49 0.047(4) 0.104(7) 0.078(5) 0.029(5) 0.027(4) 0.037(5)
C52 0.041(4) 0.091(6) 0.073(5) 0.013(4) 0.016(3) 0.036(4)
O8 0.054(3) 0.099(5) 0.089(4) 0.032(3) 0.020(3) 0.041(3)
C34 0.062(4) 0.047(4) 0.068(5) 0.007(4) 0.016(4) 0.017(4)
O5 0.049(3) 0.098(4) 0.099(4) 0.038(3) 0.027(3) 0.037(3)
C33 0.092(6) 0.075(6) 0.068(5) 0.011(4) 0.018(4) 0.043(5)
C48 0.049(5) 0.142(10) 0.102(7) 0.013(7) 0.012(4) 0.047(6)
C12 0.061(4) 0.068(5) 0.044(4) 0.008(3) 0.011(3) 0.035(4)
C13 0.046(4) 0.070(5) 0.067(5) 0.014(4) 0.019(3) 0.025(4)
C15 0.037(4) 0.080(5) 0.075(5) 0.021(4) 0.013(3) 0.033(4)
C11 0.077(5) 0.088(6) 0.063(5) 0.021(4) 0.021(4) 0.043(5)
O3 0.082(4) 0.084(4) 0.069(3) 0.030(3) 0.024(3) 0.057(4)
O4 0.137(5) 0.089(5) 0.073(4) 0.019(3) -0.007(4) 0.060(4)
O1 0.152(6) 0.081(4) 0.058(3) 0.012(3) -0.011(3) 0.050(4)
C37 0.074(5) 0.100(8) 0.094(6) 0.044(5) 0.038(5) 0.054(6)
C51 0.076(6) 0.122(8) 0.091(6) 0.037(6) 0.041(5) 0.064(6)
C29 0.101(6) 0.058(5) 0.057(5) 0.018(4) 0.014(4) 0.026(5)
C16 0.061(5) 0.107(7) 0.049(4) 0.013(4) 0.016(3) 0.047(5)
C30 0.227(13) 0.068(6) 0.073(6) 0.013(5) 0.048(7) 0.076(8)
C39 0.149(9) 0.144(10) 0.056(5) 0.034(6) 0.028(6) 0.098(8)
C38 0.101(6) 0.101(7) 0.063(5) 0.032(5) 0.034(5) 0.066(6)
C23 0.041(4) 0.049(4) 0.076(5) 0.010(4) 0.005(3) 0.020(3)
C27 0.068(5) 0.098(7) 0.079(5) 0.037(5) 0.021(4) 0.051(5)
C4 0.039(4) 0.049(4) 0.077(5) 0.010(4) 0.010(3) 0.011(3)
C25 0.085(5) 0.103(7) 0.060(5) 0.026(4) 0.012(4) 0.059(6)
C32 0.087(6) 0.071(6) 0.132(9) 0.022(5) 0.045(6) 0.044(5)
C45 0.072(5) 0.099(7) 0.109(7) 0.045(6) 0.041(5) 0.041(5)
C8 0.159(10) 0.126(9) 0.057(6) 0.011(6) 0.022(6) 0.080(9)
N1 0.185(10) 0.130(8) 0.058(5) 0.022(5) 0.013(6) 0.077(8)
C24 0.068(5) 0.101(7) 0.071(5) 0.021(5) 0.026(4) 0.051(5)
C21 0.116(8) 0.147(10) 0.133(9) 0.039(7) 0.008(6) 0.102(9)
C20 0.074(6) 0.087(7) 0.133(8) 0.009(6) 0.026(5) 0.052(6)
C44 0.094(7) 0.116(8) 0.084(6) 0.038(6) 0.023(5) 0.034(7)
C6 0.071(6) 0.065(6) 0.125(7) 0.007(5) 0.012(5) 0.021(5)
C9 0.133(8) 0.100(7) 0.088(7) 0.031(5) 0.046(6) 0.071(7)
C5 0.066(5) 0.055(5) 0.096(6) 0.004(4) 0.020(4) 0.009(4)
N4 0.045(3) 0.062(4) 0.072(4) 0.021(3) 0.015(3) 0.031(3)
C26 0.069(5) 0.103(7) 0.062(5) 0.022(4) 0.018(4) 0.054(5)
C28 0.063(4) 0.062(5) 0.096(5) 0.011(4) 0.019(4) 0.043(4)
C10 0.114(7) 0.144(9) 0.072(6) 0.027(6) 0.010(5) 0.082(8)
C43 0.080(6) 0.117(8) 0.090(6) 0.034(6) 0.010(5) 0.044(6)
C7 0.152(10) 0.155(11) 0.080(7) 0.036(7) -0.006(7) 0.080(9)
N3 0.082(6) 0.124(8) 0.221(12) 0.013(8) 0.017(7) 0.075(6)
C18 0.065(6) 0.097(8) 0.160(10) 0.005(7) 0.009(6) 0.043(6)
C19 0.117(9) 0.144(12) 0.181(13) 0.027(9) -0.002(9) 0.089(10)
C40 0.50(3) 0.063(8) 0.097(9) -0.011(7) -0.128(14) 0.071(13)
C35 0.39(3) 0.072(8) 0.048(6) -0.002(5) -0.046(9) 0.050(12)

loop_
_atom_type_symbol
_atom_type_description
_atom_type_scat_dispersion_real
_atom_type_scat_dispersion_imag
_atom_type_scat_source
C C 0.0033 0.0016 'International Tables Vol C Tables 4.2.6.8 and 6.1.1.4'
H H 0.0000 0.0000 'International Tables Vol C Tables 4.2.6.8 and 6.1.1.4'
N N 0.0061 0.0033 'International Tables Vol C Tables 4.2.6.8 and 6.1.1.4'
O O 0.0106 0.0060 'International Tables Vol C Tables 4.2.6.8 and 6.1.1.4'
S S 0.1246 0.1234 'International Tables Vol C Tables 4.2.6.8 and 6.1.1.4'
Zn Zn 0.2839 1.4301 'International Tables Vol C Tables 4.2.6.8 and 6.1.1.4'

loop_
_geom_angle_atom_site_label_1
_geom_angle_atom_site_label_2
_geom_angle_atom_site_label_3
_geom_angle
_geom_angle_site_symmetry_1
_geom_angle_site_symmetry_3
S7 C3 S5 125.6(5) . .
S7 C3 S6 122.8(5) . .
S5 C3 S6 111.5(5) . .
C32 C31 C30 123.0(8) . .
C32 C31 H31 118.5 . .
C30 C31 H31 118.5 . .
S4 Zn1 S2 115.87(10) . .
S4 Zn1 S3 95.19(8) . .
S2 Zn1 S3 117.26(7) . .
S4 Zn1 S1 116.26(9) . .
S2 Zn1 S1 94.50(7) . .
S3 Zn1 S1 119.52(7) . .
C1 S1 Zn1 96.5(2) . .
C4 S3 Zn1 95.2(2) . .
C2 S2 Zn1 96.7(2) . .
C4 S8 C6 99.4(4) . .
C6 S9 C5 99.6(4) . .
C5 S4 Zn1 96.2(3) . .
O2 C36 C37 106.9(6) . .
O2 C36 H36A 110.3 . .
C37 C36 H36A 110.3 . .
O2 C36 H36B 110.3 . .
C37 C36 H36B 110.3 . .
H36A C36 H36B 108.6 . .
C41 O7 C50 117.2(5) . .
C21 C22 C20 115.5(7) . .
C21 C22 C23 123.2(8) . .
C20 C22 C23 121.1(7) . .
C16 N2 C15 119.5(6) . .
C16 N2 C17 118.8(5) . .
C15 N2 C17 121.6(5) . .
O5 C47 C48 107.1(6) . .
O5 C47 H47A 110.3 . .
C48 C47 H47A 110.3 . .
O5 C47 H47B 110.3 . .
C48 C47 H47B 110.3 . .
H47A C47 H47B 108.5 . .
C16 C14 C12 119.5(6) . .
C16 C14 H14 120.2 . .
C12 C14 H14 120.2 . .
C2 S6 C3 98.0(4) . .
C1 C2 S6 116.2(5) . .
C1 C2 S2 125.9(5) . .
S6 C2 S2 117.8(4) . .
C2 C1 S5 115.0(5) . .
C2 C1 S1 126.3(5) . .
S5 C1 S1 118.7(4) . .
C17 C17 N2 108.9(7) 2_656 .
C17 C17 H17A 109.9 2_656 .
N2 C17 H17A 109.9 . .
C17 C17 H17B 109.9 2_656 .
N2 C17 H17B 109.9 . .
H17A C17 H17B 108.3 . .
C3 S5 C1 99.2(4) . .
O5 C46 C45 124.6(7) . .
O5 C46 C41 116.1(6) . .
C45 C46 C41 119.1(7) . .
O7 C41 C46 116.7(6) . .
O7 C41 C42 123.9(6) . .
C46 C41 C42 119.4(7) . .
O7 C50 C51 108.0(6) . .
O7 C50 H50A 110.1 . .
C51 C50 H50A 110.1 . .
O7 C50 H50B 110.1 . .
C51 C50 H50B 110.1 . .
H50A C50 H50B 108.4 . .
C43 C42 C41 118.3(8) . .
C43 C42 H42 120.8 . .
C41 C42 H42 120.8 . .
C34 O2 C36 116.4(5) . .
C48 O6 C49 114.2(6) . .
O6 C49 C52 108.2(6) . 2_676
O6 C49 H49A 110.1 . .
C52 C49 H49A 110.1 2_676 .
O6 C49 H49B 110.1 . .
C52 C49 H49B 110.1 2_676 .
H49A C49 H49B 108.4 . .
O8 C52 C49 108.8(6) . 2_676
O8 C52 H52A 109.9 . .
C49 C52 H52A 109.9 2_676 .
O8 C52 H52B 109.9 . .
C49 C52 H52B 109.9 2_676 .
H52A C52 H52B 108.3 . .
C52 O8 C51 113.9(6) . .
O2 C34 C33 122.5(6) . .
O2 C34 C29 117.2(7) . .
C33 C34 C29 120.3(7) . .
C46 O5 C47 116.2(6) . .
C34 C33 C32 119.6(7) . .
C34 C33 H33 120.2 . .
C32 C33 H33 120.2 . .
O6 C48 C47 117.5(8) . .
O6 C48 H48A 107.9 . .
C47 C48 H48A 107.9 . .
O6 C48 H48B 107.9 . .
C47 C48 H48B 107.9 . .
H48A C48 H48B 107.2 . .
C13 C12 C14 117.0(6) . .
C13 C12 C11 123.3(6) . .
C14 C12 C11 119.7(6) . .
C15 C13 C12 120.7(6) . .
C15 C13 H13 119.7 . .
C12 C13 H13 119.7 . .
N2 C15 C13 121.7(6) . .
N2 C15 H15 119.2 . .
C13 C15 H15 119.2 . .
C9 C11 C10 116.2(8) . .
C9 C11 C12 123.7(7) . .
C10 C11 C12 120.1(7) . .
C38 O3 C37 111.5(6) . .
C39 O4 C40 110.7(10) . .
C29 O1 C35 118.1(9) . .
O3 C37 C36 115.7(7) . .
O3 C37 H37A 108.3 . .
C36 C37 H37A 108.3 . .
O3 C37 H37B 108.3 . .
C36 C37 H37B 108.3 . .
H37A C37 H37B 107.4 . .
O8 C51 C50 113.8(8) . .
O8 C51 H51A 108.8 . .
C50 C51 H51A 108.8 . .
O8 C51 H51B 108.8 . .
C50 C51 H51B 108.8 . .
H51A C51 H51B 107.7 . .
O1 C29 C30 123.1(8) . .
O1 C29 C34 115.8(7) . .
C30 C29 C34 121.1(8) . .
N2 C16 C14 121.5(6) . .
N2 C16 H16 119.2 . .
C14 C16 H16 119.2 . .
C29 C30 C31 118.2(8) . .
C29 C30 H30 120.9 . .
C31 C30 H30 120.9 . .
O4 C39 C38 109.8(7) . .
O4 C39 H39A 109.7 . .
C38 C39 H39A 109.7 . .
O4 C39 H39B 109.7 . .
C38 C39 H39B 109.7 . .
H39A C39 H39B 108.2 . .
O3 C38 C39 108.9(6) . .
O3 C38 H38A 109.9 . .
C39 C38 H38A 109.9 . .
O3 C38 H38B 109.9 . .
C39 C38 H38B 109.9 . .
H38A C38 H38B 108.3 . .
C25 C23 C24 116.5(6) . .
C25 C23 C22 120.9(7) . .
C24 C23 C22 122.6(7) . .
N4 C27 C24 121.4(7) . .
N4 C27 H27 119.3 . .
C24 C27 H27 119.3 . .
C5 C4 S8 114.9(6) . .
C5 C4 S3 126.8(5) . .
S8 C4 S3 118.3(4) . .
C23 C25 C26 120.7(6) . .
C23 C25 H25 119.7 . .
C26 C25 H25 119.7 . .
C31 C32 C33 117.7(9) . .
C31 C32 H32 121.1 . .
C33 C32 H32 121.1 . .
C46 C45 C44 120.6(8) . .
C46 C45 H45 119.7 . .
C44 C45 H45 119.7 . .
N1 C8 C9 122.3(9) . .
N1 C8 H8 118.9 . .
C9 C8 H8 118.9 . .
C7 N1 C8 117.2(8) . .
C27 C24 C23 119.7(7) . .
C27 C24 H24 120.2 . .
C23 C24 H24 120.2 . .
C22 C21 C19 121.4(12) . .
C22 C21 H21 119.3 . .
C19 C21 H21 119.3 . .
C18 C20 C22 119.0(10) . .
C18 C20 H20 120.5 . .
C22 C20 H20 120.5 . .
C43 C44 C45 120.3(8) . .
C43 C44 H44 119.9 . .
C45 C44 H44 119.9 . .
S10 C6 S9 125.6(6) . .
S10 C6 S8 123.7(6) . .
S9 C6 S8 110.6(5) . .
C11 C9 C8 121.9(9) . .
C11 C9 H9 119.1 . .
C8 C9 H9 119.1 . .
C4 C5 S9 115.5(6) . .
C4 C5 S4 126.5(6) . .
S9 C5 S4 117.9(5) . .
C27 N4 C26 121.2(6) . .
C27 N4 C28 119.1(6) . .
C26 N4 C28 119.7(6) . .
N4 C26 C25 120.4(7) . .
N4 C26 H26 119.8 . .
C25 C26 H26 119.8 . .
C28 C28 N4 110.5(7) 2_567 .
C28 C28 H28A 109.5 2_567 .
N4 C28 H28A 109.5 . .
C28 C28 H28B 109.5 2_567 .
N4 C28 H28B 109.5 . .
H28A C28 H28B 108.1 . .
C11 C10 C7 116.7(9) . .
C11 C10 H10 121.6 . .
C7 C10 H10 121.6 . .
C44 C43 C42 122.1(8) . .
C44 C43 H43 118.9 . .
C42 C43 H43 118.9 . .
N1 C7 C10 125.7(10) . .
N1 C7 H7 117.2 . .
C10 C7 H7 117.2 . .
C18 N3 C19 114.7(9) . .
N3 C18 C20 124.4(11) . .
N3 C18 H18 117.8 . .
C20 C18 H18 117.8 . .
N3 C19 C21 124.8(12) . .
N3 C19 H19 117.6 . .
C21 C19 H19 117.6 . .
C35 C40 O4 128.7(13) 2_567 .
C35 C40 H40 115.6 2_567 .
O4 C40 H40 115.6 . .
C40 C35 O1 129.0(12) 2_567 .
C40 C35 H35 115.5 2_567 .
O1 C35 H35 115.5 . .

loop_
_geom_bond_atom_site_label_1
_geom_bond_atom_site_label_2
_geom_bond_distance
_geom_bond_site_symmetry_2
C3 S7 1.649(9) .
C3 S5 1.711(9) .
C3 S6 1.740(9) .
C31 C32 1.363(12) .
C31 C30 1.409(15) .
C31 H31 0.9300 .
Zn1 S4 2.321(3) .
Zn1 S2 2.328(2) .
Zn1 S3 2.3401(18) .
Zn1 S1 2.340(2) .
S1 C1 1.744(7) .
S3 C4 1.752(7) .
S2 C2 1.754(7) .
S8 C4 1.728(7) .
S8 C6 1.735(10) .
S9 C6 1.711(10) .
S9 C5 1.731(8) .
S10 C6 1.628(9) .
S4 C5 1.735(8) .
C36 O2 1.446(8) .
C36 C37 1.495(10) .
C36 H36A 0.9700 .
C36 H36B 0.9700 .
O7 C41 1.372(8) .
O7 C50 1.442(8) .
C22 C21 1.309(12) .
C22 C20 1.385(12) .
C22 C23 1.486(9) .
N2 C16 1.320(8) .
N2 C15 1.337(8) .
N2 C17 1.494(8) .
C47 O5 1.432(8) .
C47 C48 1.520(12) .
C47 H47A 0.9700 .
C47 H47B 0.9700 .
C14 C16 1.377(9) .
C14 C12 1.385(9) .
C14 H14 0.9300 .
S6 C2 1.721(7) .
C2 C1 1.366(9) .
C1 S5 1.723(7) .
C17 C17 1.468(14) 2_656
C17 H17A 0.9700 .
C17 H17B 0.9700 .
C46 O5 1.365(8) .
C46 C45 1.371(10) .
C46 C41 1.394(10) .
C41 C42 1.397(10) .
C50 C51 1.483(10) .
C50 H50A 0.9700 .
C50 H50B 0.9700 .
C42 C43 1.385(12) .
C42 H42 0.9300 .
O2 C34 1.370(8) .
O6 C48 1.353(12) .
O6 C49 1.419(8) .
C49 C52 1.482(11) 2_676
C49 H49A 0.9700 .
C49 H49B 0.9700 .
C52 O8 1.401(9) .
C52 C49 1.482(11) 2_676
C52 H52A 0.9700 .
C52 H52B 0.9700 .
O8 C51 1.426(11) .
C34 C33 1.389(10) .
C34 C29 1.392(10) .
C33 C32 1.422(11) .
C33 H33 0.9300 .
C48 H48A 0.9700 .
C48 H48B 0.9700 .
C12 C13 1.384(9) .
C12 C11 1.495(10) .
C13 C15 1.342(9) .
C13 H13 0.9300 .
C15 H15 0.9300 .
C11 C9 1.357(10) .
C11 C10 1.399(11) .
O3 C38 1.389(9) .
O3 C37 1.395(10) .
O4 C39 1.410(11) .
O4 C40 1.427(13) .
O1 C29 1.346(10) .
O1 C35 1.421(10) .
C37 H37A 0.9700 .
C37 H37B 0.9700 .
C51 H51A 0.9700 .
C51 H51B 0.9700 .
C29 C30 1.356(12) .
C16 H16 0.9300 .
C30 H30 0.9300 .
C39 C38 1.532(13) .
C39 H39A 0.9700 .
C39 H39B 0.9700 .
C38 H38A 0.9700 .
C38 H38B 0.9700 .
C23 C25 1.381(10) .
C23 C24 1.394(9) .
C27 N4 1.311(9) .
C27 C24 1.376(10) .
C27 H27 0.9300 .
C4 C5 1.360(10) .
C25 C26 1.382(10) .
C25 H25 0.9300 .
C32 H32 0.9300 .
C45 C44 1.378(12) .
C45 H45 0.9300 .
C8 N1 1.296(12) .
C8 C9 1.398(13) .
C8 H8 0.9300 .
N1 C7 1.295(13) .
C24 H24 0.9300 .
C21 C19 1.334(14) .
C21 H21 0.9300 .
C20 C18 1.373(12) .
C20 H20 0.9300 .
C44 C43 1.314(12) .
C44 H44 0.9300 .
C9 H9 0.9300 .
N4 C26 1.313(8) .
N4 C28 1.496(8) .
C26 H26 0.9300 .
C28 C28 1.464(15) 2_567
C28 H28A 0.9700 .
C28 H28B 0.9700 .
C10 C7 1.416(13) .
C10 H10 0.9300 .
C43 H43 0.9300 .
C7 H7 0.9300 .
N3 C18 1.276(14) .
N3 C19 1.319(15) .
C18 H18 0.9300 .
C19 H19 0.9300 .
C40 C35 1.130(15) 2_567
C40 H40 0.9300 .
C35 C40 1.130(15) 2_567
C35 H35 0.9300 .

loop_
_geom_hbond_atom_site_label_D
_geom_hbond_atom_site_label_H
_geom_hbond_atom_site_label_A
_geom_hbond_distance_DH
_geom_hbond_distance_HA
_geom_hbond_distance_DA
_geom_hbond_angle_DHA
_geom_hbond_site_symmetry_A
C17 H17A O7 0.97 2.58 3.179(8) 120.0 2_666
C17 H17B O5 0.97 2.41 3.271(9) 148.1 2_666
C17 H17B O6 0.97 2.64 3.365(9) 131.8 2_666
C28 H28A O4 0.97 2.69 3.475(10) 138.9 2_567
C28 H28A O1 0.97 2.31 3.143(9) 143.8 .
C28 H28B O2 0.97 2.40 3.105(8) 129.3 .
C28 H28B O3 0.97 2.42 3.325(9) 155.8 .
C50 H50B S2 0.97 2.85 3.798(9) 166.0 .
C52 H52B S2 0.97 2.96 3.919(8) 168.8 .
C30 H30 S6 0.93 2.84 3.731(9) 159.7 2_677
C14 H14 S2 0.93 2.77 3.601(6) 149.9 1_545
C13 H13 S1 0.93 2.84 3.649(6) 146.7 1_445

loop_
_platon_squeeze_void_nr
_platon_squeeze_void_average_x
_platon_squeeze_void_average_y
_platon_squeeze_void_average_z
_platon_squeeze_void_volume
_platon_squeeze_void_count_electrons
1 0.139 0.500 0.500 237.4 21.8
2 0.331 0.066 0.905 14.2 -0.1
3 0.668 0.933 0.095 14.2 -0.1
